data_7218069
loop_
_publ_author_name
'Lv, Yun'
'Liu, Yang'
'Ye, Xin'
'Liu, Guangfeng'
'Tao, Xutang'

_publ_section_title
;
 The effect of mechano-stimuli on the amorphous-to-crystalline transition
 of mechanochromic luminescent materials
;
_journal_issue 3
_journal_name_full CrystEngComm
_journal_page_first 526
_journal_paper_doi 10.1039/C4CE01212G
_journal_volume 17
_journal_year 2015
_chemical_formula_moiety 'C56 H58 Br2'
_chemical_formula_sum 'C56 H58 Br2'
_chemical_formula_weight 890.84
_chemical_name_systematic
;
?
;
_space_group_IT_number 2
_symmetry_cell_setting triclinic
_symmetry_space_group_name_Hall '-P 1'
_symmetry_space_group_name_H-M 'P -1'
_atom_sites_solution_hydrogens geom
_atom_sites_solution_primary direct
_atom_sites_solution_secondary difmap
_audit_creation_method SHELXL-97
_cell_angle_alpha 98.677(2)
_cell_angle_beta 92.478(2)
_cell_angle_gamma 104.114(2)
_cell_formula_units_Z 2
_cell_length_a 8.6456(16)
_cell_length_b 12.310(2)
_cell_length_c 22.758(4)
_cell_measurement_reflns_used 4130
_cell_measurement_temperature 296(2)
_cell_measurement_theta_max 23.19
_cell_measurement_theta_min 2.44
_cell_volume 2314.0(7)
_computing_cell_refinement 'Bruker SAINT'
_computing_data_collection 'Bruker APEX2'
_computing_data_reduction 'Bruker SAINT'
_computing_molecular_graphics 'Bruker SHELXTL'
_computing_publication_material 'Bruker SHELXTL'
_computing_structure_refinement 'SHELXL-97 (Sheldrick, 2008)'
_computing_structure_solution 'SHELXS-97 (Sheldrick, 2008)'
_diffrn_ambient_temperature 296(2)
_diffrn_measured_fraction_theta_full 0.995
_diffrn_measured_fraction_theta_max 0.995
_diffrn_measurement_device_type 'Bruker APEX-II CCD'
_diffrn_measurement_method '\f and \w scans'
_diffrn_radiation_monochromator graphite
_diffrn_radiation_source 'fine-focus sealed tube'
_diffrn_radiation_type MoK\a
_diffrn_radiation_wavelength 0.71073
_diffrn_reflns_av_R_equivalents 0.0456
_diffrn_reflns_av_sigmaI/netI 0.0586
_diffrn_reflns_limit_h_max 10
_diffrn_reflns_limit_h_min -10
_diffrn_reflns_limit_k_max 14
_diffrn_reflns_limit_k_min -14
_diffrn_reflns_limit_l_max 26
_diffrn_reflns_limit_l_min -26
_diffrn_reflns_number 22276
_diffrn_reflns_theta_full 24.76
_diffrn_reflns_theta_max 24.76
_diffrn_reflns_theta_min 0.91
_exptl_absorpt_coefficient_mu 1.787
_exptl_absorpt_correction_T_max 0.9159
_exptl_absorpt_correction_T_min 0.5249
_exptl_absorpt_correction_type multi-scan
_exptl_absorpt_process_details 'APEX2 Software Suite (Bruker,2008)'
_exptl_crystal_colour yellow
_exptl_crystal_density_diffrn 1.279
_exptl_crystal_density_method 'not measured'
_exptl_crystal_description prism
_exptl_crystal_F_000 928
_exptl_crystal_size_max 0.41
_exptl_crystal_size_mid 0.09
_exptl_crystal_size_min 0.05
_refine_diff_density_max 3.415
_refine_diff_density_min -2.185
_refine_diff_density_rms 0.098
_refine_ls_extinction_method none
_refine_ls_goodness_of_fit_ref 1.064
_refine_ls_hydrogen_treatment constr
_refine_ls_matrix_type full
_refine_ls_number_parameters 527
_refine_ls_number_reflns 7919
_refine_ls_number_restraints 1
_refine_ls_restrained_S_all 1.064
_refine_ls_R_factor_all 0.1170
_refine_ls_R_factor_gt 0.0781
_refine_ls_shift/su_max 0.002
_refine_ls_shift/su_mean 0.000
_refine_ls_structure_factor_coef Fsqd
_refine_ls_weighting_details 'calc w=1/[\s^2^(Fo^2^)+(0.0732P)^2^+9.9111P] where P=(Fo^2^+2Fc^2^)/3'
_refine_ls_weighting_scheme calc
_refine_ls_wR_factor_gt 0.1845
_refine_ls_wR_factor_ref 0.2075
_reflns_number_gt 5309
_reflns_number_total 7919
_reflns_threshold_expression >2sigma(I)
_cod_data_source_file c4ce01212g2.cif
_cod_data_source_block lvyun0902
_cod_depositor_comments
;
The following automatic conversions were performed:

'_symmetry_cell_setting' value 'Triclinic' changed to 'triclinic'
according to
/usr/data/users/saulius/crontab/automatic-downloads/rss-feeds/RSC/lib/dictionaries/cif_core.dic
dictionary named 'cif_core.dic' version 2.4.2 from 2011-04-26.

Automatic conversion script
Id: cif_fix_values 2281 2013-09-26 08:29:07Z andrius 

 Adding full bibliography for 7218069--7218071.cif.
;
_cod_original_sg_symbol_H-M 'P-1 '
_cod_database_code 7218069

loop_
_symmetry_equiv_pos_as_xyz
'x, y, z'
'-x, -y, -z'

loop_
_atom_site_label
_atom_site_type_symbol
_atom_site_fract_x
_atom_site_fract_y
_atom_site_fract_z
_atom_site_U_iso_or_equiv
_atom_site_adp_type
_atom_site_occupancy
_atom_site_symmetry_multiplicity
_atom_site_calc_flag
_atom_site_refinement_flags
Br1 Br 0.70046(12) 1.02541(9) 0.46827(5) 0.1072(5) Uani 1 1 d .
C1 C 0.2615(10) 0.1229(7) 0.3615(4) 0.065(2) Uani 1 1 d .
H1 H 0.3295 0.1023 0.3881 0.078 Uiso 1 1 calc R
C2 C -0.1584(8) 0.3291(5) 0.1746(3) 0.0421(16) Uani 1 1 d .
Br2 Br -0.79321(8) -0.54095(5) 0.03212(3) 0.0472(2) Uani 1 1 d .
C3 C -0.4783(7) 0.0276(5) 0.1915(3) 0.0366(14) Uani 1 1 d .
H3 H -0.5833 0.0318 0.1956 0.044 Uiso 1 1 calc R
C4 C 0.4024(7) 0.7285(5) 0.3271(3) 0.0396(15) Uani 1 1 d .
C5 C 0.4990(8) 0.8029(6) 0.4289(3) 0.0555(19) Uani 1 1 d .
H5 H 0.5053 0.7953 0.4689 0.067 Uiso 1 1 calc R
C6 C -0.0538(7) 0.2125(5) 0.2375(3) 0.0378(14) Uani 1 1 d .
C7 C -0.0316(10) 0.6974(7) 0.4795(4) 0.072(2) Uani 1 1 d .
H7A H -0.0957 0.6226 0.4831 0.086 Uiso 1 1 calc R
H7B H 0.0335 0.7288 0.5168 0.086 Uiso 1 1 calc R
C8 C 0.5317(8) 0.4915(6) 0.3765(3) 0.0492(17) Uani 1 1 d .
H8A H 0.6052 0.5604 0.3691 0.059 Uiso 1 1 calc R
H8B H 0.4779 0.4499 0.3386 0.059 Uiso 1 1 calc R
C9 C 0.1858(8) 0.6104(5) 0.4396(3) 0.0428(16) Uani 1 1 d .
H9A H 0.1185 0.5353 0.4407 0.051 Uiso 1 1 calc R
H9B H 0.2422 0.6388 0.4788 0.051 Uiso 1 1 calc R
C10 C -0.3774(11) 0.3513(7) 0.0872(4) 0.068(2) Uani 1 1 d .
H10 H -0.4520 0.3576 0.0581 0.082 Uiso 1 1 calc R
C11 C 0.1476(8) 0.4947(6) 0.2107(3) 0.0440(16) Uani 1 1 d .
H11 H 0.1173 0.4755 0.1700 0.053 Uiso 1 1 calc R
C12 C 0.2197(8) 0.2009(6) 0.2734(3) 0.0537(18) Uani 1 1 d .
H12 H 0.2617 0.2327 0.2411 0.064 Uiso 1 1 calc R
C13 C -0.7174(7) -0.2123(5) 0.1216(3) 0.0356(14) Uani 1 1 d .
H13 H -0.7801 -0.1641 0.1357 0.043 Uiso 1 1 calc R
C14 C 0.5659(9) 0.9187(6) 0.3533(4) 0.067(2) Uani 1 1 d .
H14 H 0.6184 0.9876 0.3428 0.080 Uiso 1 1 calc R
C15 C 0.0823(7) 0.4193(5) 0.2482(3) 0.0376(14) Uani 1 1 d .
C16 C -0.4449(7) -0.0692(5) 0.1608(2) 0.0336(13) Uani 1 1 d .
C17 C -0.1921(7) 0.1133(5) 0.2117(3) 0.0371(14) Uani 1 1 d .
C18 C -0.1953(9) -0.1788(6) 0.0653(3) 0.056(2) Uani 1 1 d .
H18A H -0.0842 -0.1381 0.0760 0.067 Uiso 1 1 calc R
H18B H -0.1969 -0.2540 0.0446 0.067 Uiso 1 1 calc R
C19 C 0.1305(7) 0.4481(5) 0.3095(2) 0.0331(13) Uani 1 1 d .
H19 H 0.0897 0.3984 0.3353 0.040 Uiso 1 1 calc R
C20 C 0.4769(8) 0.8321(6) 0.3103(3) 0.0535(18) Uani 1 1 d .
H20 H 0.4667 0.8424 0.2708 0.064 Uiso 1 1 calc R
C21 C -0.3506(8) 0.1179(5) 0.2161(3) 0.0408(15) Uani 1 1 d .
H21 H -0.3716 0.1837 0.2361 0.049 Uiso 1 1 calc R
C22 C 0.2381(7) 0.5498(5) 0.3310(2) 0.0317(13) Uani 1 1 d .
C23 C 0.2984(7) 0.6248(5) 0.2921(3) 0.0357(14) Uani 1 1 d .
C24 C 0.2553(8) 0.5963(5) 0.2319(3) 0.0428(16) Uani 1 1 d .
H24 H 0.2984 0.6452 0.2060 0.051 Uiso 1 1 calc R
C25 C 0.0579(7) 0.1839(5) 0.2805(3) 0.0359(14) Uani 1 1 d .
C26 C -0.1619(7) 0.0134(5) 0.1824(3) 0.0416(15) Uani 1 1 d .
H26 H -0.0571 0.0070 0.1804 0.050 Uiso 1 1 calc R
C27 C -0.6935(7) -0.3913(5) 0.0712(2) 0.0316(13) Uani 1 1 d .
C28 C -0.1893(7) -0.2541(6) 0.1600(4) 0.056(2) Uani 1 1 d .
H28A H -0.1929 -0.3277 0.1369 0.067 Uiso 1 1 calc R
H28B H -0.0778 -0.2119 0.1667 0.067 Uiso 1 1 calc R
C29 C 0.4100(8) 0.5220(6) 0.4169(3) 0.0444(16) Uani 1 1 d .
H29A H 0.4655 0.5602 0.4552 0.053 Uiso 1 1 calc R
H29B H 0.3371 0.4522 0.4235 0.053 Uiso 1 1 calc R
C30 C 0.4122(7) 0.7148(5) 0.3863(3) 0.0417(15) Uani 1 1 d .
C31 C 0.0799(8) 0.6856(6) 0.4286(3) 0.0515(18) Uani 1 1 d .
H31A H 0.0153 0.6546 0.3911 0.062 Uiso 1 1 calc R
H31B H 0.1453 0.7601 0.4252 0.062 Uiso 1 1 calc R
C32 C -0.4583(7) -0.2489(5) 0.1087(3) 0.0358(14) Uani 1 1 d .
C33 C 0.0005(8) 0.1339(6) 0.3284(3) 0.0492(17) Uani 1 1 d .
H33 H -0.1085 0.1190 0.3334 0.059 Uiso 1 1 calc R
C34 C -0.7888(7) -0.3211(5) 0.0913(3) 0.0372(14) Uani 1 1 d .
H34 H -0.8997 -0.3462 0.0848 0.045 Uiso 1 1 calc R
C35 C 0.0055(13) -0.1874(8) 0.2871(5) 0.098(3) Uani 1 1 d .
H35A H 0.0606 -0.1636 0.2537 0.148 Uiso 1 1 calc R
H35B H 0.0795 -0.2030 0.3154 0.148 Uiso 1 1 calc R
H35C H -0.0394 -0.1281 0.3057 0.148 Uiso 1 1 calc R
C36 C -0.1373(12) 0.7695(11) 0.4696(5) 0.113(4) Uani 1 1 d .
H36A H -0.0747 0.8451 0.4686 0.170 Uiso 1 1 calc R
H36B H -0.2065 0.7713 0.5015 0.170 Uiso 1 1 calc R
H36C H -0.2007 0.7398 0.4324 0.170 Uiso 1 1 calc R
C37 C -0.1276(9) -0.2941(6) 0.2657(4) 0.073(3) Uani 1 1 d .
H37A H -0.1825 -0.3185 0.2996 0.087 Uiso 1 1 calc R
H37B H -0.0819 -0.3544 0.2477 0.087 Uiso 1 1 calc R
C38 C -0.5282(7) -0.3568(5) 0.0788(3) 0.0364(14) Uani 1 1 d .
H38 H -0.4661 -0.4052 0.0641 0.044 Uiso 1 1 calc R
C39 C -0.2875(7) -0.0758(5) 0.1564(3) 0.0367(14) Uani 1 1 d .
C40 C -0.2664(10) -0.1189(7) 0.0239(3) 0.071(3) Uani 1 1 d .
H40A H -0.2503 -0.0396 0.0412 0.085 Uiso 1 1 calc R
H40B H -0.3805 -0.1529 0.0161 0.085 Uiso 1 1 calc R
C41 C -0.2502(9) -0.2722(7) 0.2193(3) 0.058(2) Uani 1 1 d .
H41A H -0.3434 -0.3365 0.2129 0.070 Uiso 1 1 calc R
H41B H -0.2850 -0.2059 0.2363 0.070 Uiso 1 1 calc R
C42 C -0.2519(11) -0.0667(10) -0.0798(5) 0.114(4) Uani 1 1 d D
H42A H -0.3570 -0.1106 -0.0956 0.171 Uiso 1 1 calc R
H42B H -0.1836 -0.0571 -0.1118 0.171 Uiso 1 1 calc R
H42C H -0.2579 0.0064 -0.0597 0.171 Uiso 1 1 calc R
C43 C 0.7485(10) 0.3865(9) 0.3665(4) 0.079(3) Uani 1 1 d .
H43A H 0.6982 0.3459 0.3284 0.118 Uiso 1 1 calc R
H43B H 0.8000 0.3388 0.3857 0.118 Uiso 1 1 calc R
H43C H 0.8268 0.4536 0.3610 0.118 Uiso 1 1 calc R
C44 C -0.2789(7) -0.1907(5) 0.1219(3) 0.0436(16) Uani 1 1 d .
C45 C -0.5525(7) -0.1762(5) 0.1305(2) 0.0311(13) Uani 1 1 d .
C46 C 0.3100(7) 0.5983(5) 0.3947(3) 0.0368(14) Uani 1 1 d .
C47 C -0.1831(10) -0.1289(8) -0.0353(4) 0.080(3) Uani 1 1 d D
H47A H -0.0688 -0.0960 -0.0272 0.096 Uiso 1 1 calc R
H47B H -0.1999 -0.2084 -0.0525 0.096 Uiso 1 1 calc R
C48 C -0.2754(11) 0.2848(7) 0.0732(3) 0.070(2) Uani 1 1 d .
H48 H -0.2793 0.2470 0.0343 0.084 Uiso 1 1 calc R
C49 C 0.5762(9) 0.9024(7) 0.4107(4) 0.069(2) Uani 1 1 d .
C50 C 0.6250(9) 0.4194(7) 0.4044(3) 0.059(2) Uani 1 1 d .
H50A H 0.6771 0.4613 0.4426 0.071 Uiso 1 1 calc R
H50B H 0.5505 0.3510 0.4119 0.071 Uiso 1 1 calc R
C51 C -0.0417(7) 0.3140(5) 0.2217(3) 0.0388(15) Uani 1 1 d .
C52 C -0.1658(9) 0.2732(6) 0.1163(3) 0.0530(18) Uani 1 1 d .
H52 H -0.0964 0.2276 0.1063 0.064 Uiso 1 1 calc R
C53 C -0.2593(9) 0.3981(6) 0.1877(3) 0.0524(18) Uani 1 1 d .
H53 H -0.2533 0.4381 0.2262 0.063 Uiso 1 1 calc R
C54 C -0.3710(10) 0.4094(7) 0.1444(4) 0.068(2) Uani 1 1 d .
H54 H -0.4402 0.4554 0.1539 0.082 Uiso 1 1 calc R
C55 C 0.3200(9) 0.1711(8) 0.3139(4) 0.068(2) Uani 1 1 d .
H55 H 0.4286 0.1840 0.3087 0.081 Uiso 1 1 calc R
C56 C 0.1021(10) 0.1054(7) 0.3694(4) 0.063(2) Uani 1 1 d .
H56 H 0.0614 0.0745 0.4021 0.075 Uiso 1 1 calc R

loop_
_atom_site_aniso_label
_atom_site_aniso_U_11
_atom_site_aniso_U_22
_atom_site_aniso_U_33
_atom_site_aniso_U_23
_atom_site_aniso_U_13
_atom_site_aniso_U_12
Br1 0.0850(7) 0.0734(7) 0.1113(8) -0.0480(6) 0.0185(6) -0.0413(5)
C1 0.064(5) 0.067(5) 0.067(5) 0.005(4) -0.011(4) 0.029(4)
C2 0.051(4) 0.032(3) 0.032(3) 0.007(3) -0.012(3) -0.008(3)
Br2 0.0434(4) 0.0331(4) 0.0496(4) -0.0080(3) -0.0029(3) -0.0093(3)
C3 0.036(3) 0.031(3) 0.043(4) 0.005(3) 0.005(3) 0.009(3)
C4 0.034(3) 0.037(3) 0.041(4) 0.003(3) 0.006(3) -0.002(3)
C5 0.044(4) 0.055(4) 0.049(4) -0.015(3) 0.001(3) -0.009(3)
C6 0.036(3) 0.036(4) 0.035(3) 0.000(3) 0.001(3) 0.000(3)
C7 0.053(5) 0.068(5) 0.087(6) 0.002(5) 0.002(4) 0.006(4)
C8 0.046(4) 0.060(4) 0.037(4) 0.004(3) -0.009(3) 0.010(3)
C9 0.051(4) 0.037(3) 0.029(3) -0.003(3) 0.007(3) -0.005(3)
C10 0.076(6) 0.064(5) 0.060(5) 0.026(4) -0.022(4) 0.005(5)
C11 0.047(4) 0.050(4) 0.027(3) 0.007(3) 0.002(3) -0.002(3)
C12 0.048(4) 0.061(5) 0.046(4) -0.004(3) 0.004(3) 0.012(4)
C13 0.036(3) 0.032(3) 0.037(3) 0.004(3) -0.004(3) 0.006(3)
C14 0.061(5) 0.035(4) 0.085(6) -0.011(4) 0.027(4) -0.016(3)
C15 0.033(3) 0.032(3) 0.037(3) -0.005(3) -0.003(3) -0.003(3)
C16 0.041(3) 0.027(3) 0.029(3) 0.004(2) 0.003(3) 0.003(3)
C17 0.036(3) 0.032(3) 0.034(3) -0.001(3) 0.004(3) -0.006(3)
C18 0.049(4) 0.045(4) 0.060(5) -0.009(4) 0.016(4) -0.007(3)
C19 0.033(3) 0.031(3) 0.030(3) 0.005(2) 0.002(2) -0.001(3)
C20 0.052(4) 0.040(4) 0.061(5) 0.003(3) 0.018(3) -0.004(3)
C21 0.049(4) 0.025(3) 0.043(4) -0.001(3) 0.004(3) 0.003(3)
C22 0.031(3) 0.030(3) 0.029(3) 0.001(2) 0.000(2) 0.000(2)
C23 0.031(3) 0.033(3) 0.036(3) 0.004(3) 0.002(3) -0.004(3)
C24 0.046(4) 0.039(4) 0.035(3) 0.010(3) 0.000(3) -0.005(3)
C25 0.035(3) 0.028(3) 0.037(3) -0.005(3) 0.002(3) -0.001(3)
C26 0.036(3) 0.033(3) 0.047(4) -0.006(3) 0.006(3) -0.002(3)
C27 0.032(3) 0.031(3) 0.025(3) 0.001(2) 0.000(2) -0.004(3)
C28 0.024(3) 0.036(4) 0.099(6) -0.016(4) -0.007(4) 0.008(3)
C29 0.042(4) 0.055(4) 0.029(3) -0.001(3) -0.002(3) 0.004(3)
C30 0.030(3) 0.041(4) 0.043(4) -0.006(3) 0.004(3) -0.004(3)
C31 0.047(4) 0.046(4) 0.050(4) -0.007(3) 0.007(3) -0.001(3)
C32 0.031(3) 0.033(3) 0.036(3) -0.002(3) 0.008(3) -0.003(3)
C33 0.046(4) 0.044(4) 0.055(4) 0.012(3) 0.001(3) 0.004(3)
C34 0.029(3) 0.042(4) 0.034(3) 0.007(3) -0.003(3) -0.003(3)
C35 0.108(8) 0.068(6) 0.103(8) 0.009(5) -0.048(6) 0.006(6)
C36 0.074(7) 0.156(11) 0.096(8) -0.036(7) -0.022(6) 0.046(7)
C37 0.055(5) 0.042(4) 0.117(7) 0.003(4) -0.020(5) 0.014(4)
C38 0.034(3) 0.034(3) 0.034(3) -0.003(3) 0.007(3) 0.001(3)
C39 0.035(3) 0.032(3) 0.033(3) -0.004(3) 0.007(3) -0.005(3)
C40 0.067(5) 0.062(5) 0.057(5) -0.013(4) 0.025(4) -0.024(4)
C41 0.048(4) 0.056(5) 0.070(5) -0.001(4) -0.006(4) 0.022(4)
C42 0.075(7) 0.154(11) 0.105(8) 0.073(8) -0.008(6) -0.013(7)
C43 0.059(5) 0.110(8) 0.070(6) 0.014(5) 0.006(4) 0.028(5)
C44 0.032(3) 0.032(3) 0.054(4) -0.013(3) 0.012(3) -0.005(3)
C45 0.032(3) 0.029(3) 0.029(3) 0.007(2) 0.002(2) 0.000(2)
C46 0.036(3) 0.037(3) 0.029(3) -0.002(3) -0.003(3) -0.001(3)
C47 0.069(6) 0.084(6) 0.074(6) 0.012(5) 0.002(5) -0.002(5)
C48 0.087(6) 0.068(6) 0.040(4) 0.007(4) -0.009(4) -0.003(5)
C49 0.046(4) 0.053(5) 0.078(6) -0.028(4) 0.012(4) -0.022(4)
C50 0.050(4) 0.077(5) 0.048(4) 0.002(4) -0.005(3) 0.021(4)
C51 0.043(4) 0.030(3) 0.034(3) -0.001(3) 0.001(3) -0.005(3)
C52 0.055(4) 0.055(4) 0.037(4) 0.005(3) -0.003(3) -0.007(3)
C53 0.063(5) 0.033(4) 0.054(4) 0.002(3) -0.016(4) 0.006(3)
C54 0.070(5) 0.049(5) 0.077(6) 0.013(4) -0.024(4) 0.005(4)
C55 0.046(4) 0.092(6) 0.066(5) -0.005(5) -0.001(4) 0.030(4)
C56 0.066(5) 0.057(5) 0.064(5) 0.020(4) -0.003(4) 0.009(4)

loop_
_atom_type_symbol
_atom_type_description
_atom_type_scat_dispersion_real
_atom_type_scat_dispersion_imag
_atom_type_scat_source
C C 0.0033 0.0016 'International Tables Vol C Tables 4.2.6.8 and 6.1.1.4'
H H 0.0000 0.0000 'International Tables Vol C Tables 4.2.6.8 and 6.1.1.4'
Br Br -0.2901 2.4595 'International Tables Vol C Tables 4.2.6.8 and 6.1.1.4'

loop_
_geom_angle_atom_site_label_1
_geom_angle_atom_site_label_2
_geom_angle_atom_site_label_3
_geom_angle
C56 C1 C55 119.2(7)
C56 C1 H1 120.4
C55 C1 H1 120.4
C53 C2 C52 118.4(6)
C53 C2 C51 121.2(6)
C52 C2 C51 120.4(6)
C16 C3 C21 118.2(6)
C16 C3 H3 120.9
C21 C3 H3 120.9
C30 C4 C20 120.5(6)
C30 C4 C23 108.7(5)
C20 C4 C23 130.7(6)
C49 C5 C30 118.3(7)
C49 C5 H5 120.8
C30 C5 H5 120.8
C51 C6 C25 126.2(5)
C51 C6 C17 120.3(6)
C25 C6 C17 113.5(5)
C36 C7 C31 112.9(8)
C36 C7 H7A 109.0
C31 C7 H7A 109.0
C36 C7 H7B 109.0
C31 C7 H7B 109.0
H7A C7 H7B 107.8
C29 C8 C50 110.8(6)
C29 C8 H8A 109.5
C50 C8 H8A 109.5
C29 C8 H8B 109.5
C50 C8 H8B 109.5
H8A C8 H8B 108.1
C31 C9 C46 116.9(5)
C31 C9 H9A 108.1
C46 C9 H9A 108.1
C31 C9 H9B 108.1
C46 C9 H9B 108.1
H9A C9 H9B 107.3
C48 C10 C54 120.5(7)
C48 C10 H10 119.7
C54 C10 H10 119.7
C24 C11 C15 122.0(6)
C24 C11 H11 119.0
C15 C11 H11 119.0
C25 C12 C55 120.7(7)
C25 C12 H12 119.7
C55 C12 H12 119.7
C45 C13 C34 119.6(6)
C45 C13 H13 120.2
C34 C13 H13 120.2
C49 C14 C20 119.5(7)
C49 C14 H14 120.3
C20 C14 H14 120.3
C11 C15 C19 118.7(5)
C11 C15 C51 118.2(5)
C19 C15 C51 123.0(5)
C3 C16 C39 120.4(5)
C3 C16 C45 130.6(6)
C39 C16 C45 109.0(5)
C21 C17 C26 118.4(5)
C21 C17 C6 122.0(5)
C26 C17 C6 119.6(5)
C40 C18 C44 114.5(6)
C40 C18 H18A 108.6
C44 C18 H18A 108.6
C40 C18 H18B 108.6
C44 C18 H18B 108.6
H18A C18 H18B 107.6
C22 C19 C15 119.6(5)
C22 C19 H19 120.2
C15 C19 H19 120.2
C14 C20 C4 118.9(7)
C14 C20 H20 120.5
C4 C20 H20 120.5
C3 C21 C17 122.2(6)
C3 C21 H21 118.9
C17 C21 H21 118.9
C19 C22 C23 120.2(5)
C19 C22 C46 129.1(5)
C23 C22 C46 110.7(5)
C24 C23 C22 120.8(5)
C24 C23 C4 130.6(5)
C22 C23 C4 108.6(5)
C11 C24 C23 118.8(6)
C11 C24 H24 120.6
C23 C24 H24 120.6
C12 C25 C33 117.5(6)
C12 C25 C6 122.3(6)
C33 C25 C6 120.1(6)
C39 C26 C17 119.9(6)
C39 C26 H26 120.1
C17 C26 H26 120.1
C34 C27 C38 122.4(5)
C34 C27 Br2 118.6(4)
C38 C27 Br2 119.0(4)
C41 C28 C44 116.6(5)
C41 C28 H28A 108.1
C44 C28 H28A 108.1
C41 C28 H28B 108.1
C44 C28 H28B 108.1
H28A C28 H28B 107.3
C8 C29 C46 116.2(5)
C8 C29 H29A 108.2
C46 C29 H29A 108.2
C8 C29 H29B 108.2
C46 C29 H29B 108.2
H29A C29 H29B 107.4
C5 C30 C4 119.9(6)
C5 C30 C46 128.9(6)
C4 C30 C46 111.1(5)
C9 C31 C7 111.8(6)
C9 C31 H31A 109.3
C7 C31 H31A 109.3
C9 C31 H31B 109.3
C7 C31 H31B 109.3
H31A C31 H31B 107.9
C38 C32 C45 120.7(5)
C38 C32 C44 127.9(5)
C45 C32 C44 111.4(5)
C25 C33 C56 121.5(7)
C25 C33 H33 119.2
C56 C33 H33 119.2
C27 C34 C13 119.2(5)
C27 C34 H34 120.4
C13 C34 H34 120.4
C37 C35 H35A 109.5
C37 C35 H35B 109.5
H35A C35 H35B 109.5
C37 C35 H35C 109.5
H35A C35 H35C 109.5
H35B C35 H35C 109.5
C7 C36 H36A 109.5
C7 C36 H36B 109.5
H36A C36 H36B 109.5
C7 C36 H36C 109.5
H36A C36 H36C 109.5
H36B C36 H36C 109.5
C35 C37 C41 111.0(7)
C35 C37 H37A 109.4
C41 C37 H37A 109.4
C35 C37 H37B 109.4
C41 C37 H37B 109.4
H37A C37 H37B 108.0
C32 C38 C27 118.1(6)
C32 C38 H38 121.0
C27 C38 H38 121.0
C26 C39 C16 120.8(6)
C26 C39 C44 127.7(6)
C16 C39 C44 111.5(5)
C18 C40 C47 108.0(7)
C18 C40 H40A 110.1
C47 C40 H40A 110.1
C18 C40 H40B 110.1
C47 C40 H40B 110.1
H40A C40 H40B 108.4
C28 C41 C37 115.4(7)
C28 C41 H41A 108.4
C37 C41 H41A 108.4
C28 C41 H41B 108.4
C37 C41 H41B 108.4
H41A C41 H41B 107.5
C47 C42 H42A 109.5
C47 C42 H42B 109.5
H42A C42 H42B 109.5
C47 C42 H42C 109.5
H42A C42 H42C 109.5
H42B C42 H42C 109.5
C50 C43 H43A 109.5
C50 C43 H43B 109.5
H43A C43 H43B 109.5
C50 C43 H43C 109.5
H43A C43 H43C 109.5
H43B C43 H43C 109.5
C18 C44 C39 112.2(5)
C18 C44 C32 111.9(5)
C39 C44 C32 100.0(5)
C18 C44 C28 107.8(6)
C39 C44 C28 111.7(5)
C32 C44 C28 113.1(5)
C13 C45 C32 120.0(5)
C13 C45 C16 132.0(6)
C32 C45 C16 107.9(5)
C22 C46 C9 114.0(5)
C22 C46 C30 100.8(5)
C9 C46 C30 111.2(5)
C22 C46 C29 110.4(5)
C9 C46 C29 107.5(5)
C30 C46 C29 113.0(5)
C42 C47 C40 110.0(8)
C42 C47 H47A 109.7
C40 C47 H47A 109.7
C42 C47 H47B 109.7
C40 C47 H47B 109.7
H47A C47 H47B 108.2
C10 C48 C52 120.3(8)
C10 C48 H48 119.9
C52 C48 H48 119.9
C14 C49 C5 122.8(7)
C14 C49 Br1 117.6(6)
C5 C49 Br1 119.5(7)
C43 C50 C8 113.5(7)
C43 C50 H50A 108.9
C8 C50 H50A 108.9
C43 C50 H50B 108.9
C8 C50 H50B 108.9
H50A C50 H50B 107.7
C6 C51 C15 124.5(6)
C6 C51 C2 120.5(5)
C15 C51 C2 115.0(5)
C48 C52 C2 120.6(8)
C48 C52 H52 119.7
C2 C52 H52 119.7
C2 C53 C54 121.2(7)
C2 C53 H53 119.4
C54 C53 H53 119.4
C10 C54 C53 119.0(8)
C10 C54 H54 120.5
C53 C54 H54 120.5
C1 C55 C12 121.1(7)
C1 C55 H55 119.5
C12 C55 H55 119.5
C1 C56 C33 120.0(8)
C1 C56 H56 120.0
C33 C56 H56 120.0

loop_
_geom_bond_atom_site_label_1
_geom_bond_atom_site_label_2
_geom_bond_distance
Br1 C49 1.910(7)
C1 C56 1.366(11)
C1 C55 1.368(12)
C1 H1 0.9300
C2 C53 1.371(10)
C2 C52 1.391(9)
C2 C51 1.504(9)
Br2 C27 1.895(5)
C3 C16 1.388(8)
C3 C21 1.388(8)
C3 H3 0.9300
C4 C30 1.385(9)
C4 C20 1.398(9)
C4 C23 1.464(8)
C5 C49 1.377(11)
C5 C30 1.379(9)
C5 H5 0.9300
C6 C51 1.332(9)
C6 C25 1.484(9)
C6 C17 1.509(8)
C7 C36 1.453(13)
C7 C31 1.551(11)
C7 H7A 0.9700
C7 H7B 0.9700
C8 C29 1.505(9)
C8 C50 1.522(10)
C8 H8A 0.9700
C8 H8B 0.9700
C9 C31 1.489(10)
C9 C46 1.532(8)
C9 H9A 0.9700
C9 H9B 0.9700
C10 C48 1.359(12)
C10 C54 1.378(12)
C10 H10 0.9300
C11 C24 1.370(9)
C11 C15 1.391(9)
C11 H11 0.9300
C12 C25 1.383(9)
C12 C55 1.388(10)
C12 H12 0.9300
C13 C45 1.382(8)
C13 C34 1.389(8)
C13 H13 0.9300
C14 C49 1.355(12)
C14 C20 1.380(10)
C14 H14 0.9300
C15 C19 1.405(8)
C15 C51 1.492(8)
C16 C39 1.390(8)
C16 C45 1.466(8)
C17 C21 1.392(9)
C17 C26 1.396(8)
C18 C40 1.480(11)
C18 C44 1.514(9)
C18 H18A 0.9700
C18 H18B 0.9700
C19 C22 1.372(8)
C19 H19 0.9300
C20 H20 0.9300
C21 H21 0.9300
C22 C23 1.399(8)
C22 C46 1.524(8)
C23 C24 1.375(8)
C24 H24 0.9300
C25 C33 1.384(9)
C26 C39 1.379(8)
C26 H26 0.9300
C27 C34 1.378(9)
C27 C38 1.383(8)
C28 C41 1.497(11)
C28 C44 1.550(10)
C28 H28A 0.9700
C28 H28B 0.9700
C29 C46 1.545(9)
C29 H29A 0.9700
C29 H29B 0.9700
C30 C46 1.533(8)
C31 H31A 0.9700
C31 H31B 0.9700
C32 C38 1.377(8)
C32 C45 1.402(8)
C32 C44 1.537(8)
C33 C56 1.393(10)
C33 H33 0.9300
C34 H34 0.9300
C35 C37 1.519(11)
C35 H35A 0.9600
C35 H35B 0.9600
C35 H35C 0.9600
C36 H36A 0.9600
C36 H36B 0.9600
C36 H36C 0.9600
C37 C41 1.563(10)
C37 H37A 0.9700
C37 H37B 0.9700
C38 H38 0.9300
C39 C44 1.531(8)
C40 C47 1.557(11)
C40 H40A 0.9700
C40 H40B 0.9700
C41 H41A 0.9700
C41 H41B 0.9700
C42 C47 1.5392(10)
C42 H42A 0.9600
C42 H42B 0.9600
C42 H42C 0.9600
C43 C50 1.495(11)
C43 H43A 0.9600
C43 H43B 0.9600
C43 H43C 0.9600
C47 H47A 0.9700
C47 H47B 0.9700
C48 C52 1.382(11)
C48 H48 0.9300
C50 H50A 0.9700
C50 H50B 0.9700
C52 H52 0.9300
C53 C54 1.397(10)
C53 H53 0.9300
C54 H54 0.9300
C55 H55 0.9300
C56 H56 0.9300
